data_1571012
loop_
_publ_author_name
'Juda, Cristin E.'
'Handford, Rex C.'
'Bartholomew, Amymarie K.'
'Powers, Tamara M.'
'Gu, Nina X.'
'Meyer, Elisabeth'
'Roth, Nikolaj'
'Chen, Yu-Sheng'
'Zheng, Shao-Liang'
'Betley, Theodore A.'

_publ_section_title
;
 Cluster dynamics of heterometallic trinuclear clusters during ligand
 substitution, redox chemistry, and group transfer processes.
;
_journal_issue 21
_journal_name_full 'Chemical science'
_journal_page_first 8242
_journal_page_last 8248
_journal_paper_doi 10.1039/d3sc03606e
_journal_volume 15
_journal_year 2024
_chemical_formula_sum 'C52 H88 Fe2 N6 O Si3 Zn'
_chemical_formula_weight 1074.62
_space_group_crystal_system monoclinic
_space_group_IT_number 14
_space_group_name_Hall '-P 2yn'
_space_group_name_H-M_alt 'P 1 21/n 1'
_atom_sites_solution_hydrogens geom
_audit_creation_method SHELXL-2014/7
_audit_update_record
;
2020-03-27 deposited with the CCDC.	2024-02-05 downloaded from the CCDC.
;
_cell_angle_alpha 90
_cell_angle_beta 91.703(6)
_cell_angle_gamma 90
_cell_formula_units_Z 4
_cell_length_a 10.3835(18)
_cell_length_b 18.015(2)
_cell_length_c 30.663(7)
_cell_measurement_reflns_used 9018
_cell_measurement_temperature 100(2)
_cell_measurement_theta_max 15.145
_cell_measurement_theta_min 2.2355
_cell_volume 5733.2(18)
_computing_cell_refinement 'SAINT 8.35A (Bruker-AXS, 2015)'
_computing_data_collection 'APEX3 v2016.1.0 (Bruker-AXS, 2016)'
_computing_data_reduction 'SAINT 8.35A (Bruker-AXS, 2015)'
_computing_molecular_graphics 'Bruker SHELXTL (Sheldrick, 2015)'
_computing_publication_material 'Bruker SHELXTL (Sheldrick, 2015)'
_computing_structure_refinement 'SHELXL-2014/7 (Sheldrick, 2014)'
_computing_structure_solution 'SHELXT-2014 (Sheldrick, 2015)'
_diffrn_ambient_temperature 100(2)
_diffrn_measured_fraction_theta_full 0.998
_diffrn_measured_fraction_theta_max 0.998
_diffrn_measurement_device_type
;
Bruker D8 goniometer with CCD area detector
;
_diffrn_measurement_method 'omega and phi scans'
_diffrn_radiation_type synchrotron
_diffrn_radiation_wavelength 0.40659
_diffrn_reflns_av_R_equivalents 0.1202
_diffrn_reflns_av_unetI/netI 0.1296
_diffrn_reflns_Laue_measured_fraction_full 0.998
_diffrn_reflns_Laue_measured_fraction_max 0.998
_diffrn_reflns_limit_h_max 13
_diffrn_reflns_limit_h_min -14
_diffrn_reflns_limit_k_max 25
_diffrn_reflns_limit_k_min -22
_diffrn_reflns_limit_l_max 43
_diffrn_reflns_limit_l_min -43
_diffrn_reflns_number 76362
_diffrn_reflns_point_group_measured_fraction_full 0.998
_diffrn_reflns_point_group_measured_fraction_max 0.998
_diffrn_reflns_theta_full 14.120
_diffrn_reflns_theta_max 16.741
_diffrn_reflns_theta_min 1.174
_diffrn_source synchrotron
_exptl_absorpt_coefficient_mu 0.507
_exptl_absorpt_correction_T_max 0.7193
_exptl_absorpt_correction_T_min 0.6278
_exptl_absorpt_correction_type multi-scan
_exptl_absorpt_process_details SADABS
_exptl_crystal_colour brown
_exptl_crystal_density_diffrn 1.245
_exptl_crystal_density_method 'not measured'
_exptl_crystal_description plate
_exptl_crystal_F_000 2296
_exptl_crystal_size_max 0.140
_exptl_crystal_size_mid 0.080
_exptl_crystal_size_min 0.020
_refine_diff_density_max 0.998
_refine_diff_density_min -0.795
_refine_diff_density_rms 0.106
_refine_ls_extinction_method none
_refine_ls_goodness_of_fit_ref 1.015
_refine_ls_hydrogen_treatment constr
_refine_ls_matrix_type full
_refine_ls_number_parameters 603
_refine_ls_number_reflns 17045
_refine_ls_number_restraints 0
_refine_ls_restrained_S_all 1.015
_refine_ls_R_factor_all 0.1148
_refine_ls_R_factor_gt 0.0593
_refine_ls_shift/su_max 0.001
_refine_ls_shift/su_mean 0.000
_refine_ls_structure_factor_coef Fsqd
_refine_ls_weighting_details 'w=1/[\s^2^(Fo^2^)+(0.0399P)^2^+3.3302P] where P=(Fo^2^+2Fc^2^)/3'
_refine_ls_weighting_scheme calc
_refine_ls_wR_factor_gt 0.1276
_refine_ls_wR_factor_ref 0.1480
_reflns_Friedel_coverage 0.000
_reflns_number_gt 10447
_reflns_number_total 17045
_reflns_threshold_expression 'I > 2\s(I)'
_cod_data_source_file d3sc03606e2.cif
_cod_data_source_block cj_a_a_sq
_cod_depositor_comments 'Adding full bibliography for 1571003--1571015.cif.'
_cod_original_cell_volume 5733.3(17)
_cod_original_sg_symbol_H-M 'P 21/n'
_cod_database_code 1571012
_shelx_shelxl_version_number 2014/7
_shelx_space_group_comment
;
The symmetry employed for this shelxl refinement is uniquely defined
by the following loop, which should always be used as a source of
symmetry information in preference to the above space-group names.
They are only intended as comments.
;
_shelx_estimated_absorpt_t_min 0.932
_shelx_estimated_absorpt_t_max 0.990

loop_
_space_group_symop_operation_xyz
'x, y, z'
'-x+1/2, y+1/2, -z+1/2'
'-x, -y, -z'
'x-1/2, -y-1/2, z-1/2'

loop_
_atom_site_label
_atom_site_type_symbol
_atom_site_fract_x
_atom_site_fract_y
_atom_site_fract_z
_atom_site_U_iso_or_equiv
_atom_site_adp_type
_atom_site_occupancy
_atom_site_site_symmetry_order
_atom_site_calc_flag
_atom_site_refinement_flags_posn
_atom_site_refinement_flags_adp
_atom_site_refinement_flags_occupancy
_atom_site_disorder_assembly
_atom_site_disorder_group
Zn1 Zn 0.71345(3) 0.29332(2) 0.37345(2) 0.02015(9) Uani 1 1 d . . . . .
Fe1 Fe 0.63796(4) 0.38565(2) 0.28876(2) 0.01493(10) Uani 1 1 d . . . . .
Fe2 Fe 0.50143(4) 0.40065(2) 0.36318(2) 0.01761(11) Uani 1 1 d . . . . .
Si1 Si 0.75248(8) 0.42464(4) 0.19542(3) 0.01843(18) Uani 1 1 d . . . . .
Si3 Si 0.67322(8) 0.55787(5) 0.33737(3) 0.01998(19) Uani 1 1 d . . . . .
Si2 Si 0.91894(8) 0.27306(5) 0.45093(3) 0.02209(19) Uani 1 1 d . . . . .
O1 O 0.3943(2) 0.46153(12) 0.40546(7) 0.0238(5) Uani 1 1 d . . . . .
N3 N 0.5229(2) 0.29866(13) 0.38875(8) 0.0173(5) Uani 1 1 d . . . . .
N5 N 0.4499(2) 0.36459(13) 0.30013(8) 0.0177(5) Uani 1 1 d . . . . .
N1 N 0.7009(2) 0.27947(13) 0.31150(8) 0.0170(5) Uani 1 1 d . . . . .
N2 N 0.7649(2) 0.37513(14) 0.24358(8) 0.0183(5) Uani 1 1 d . . . . .
N6 N 0.5751(2) 0.48278(13) 0.32231(8) 0.0171(5) Uani 1 1 d . . . . .
N4 N 0.7627(2) 0.29136(14) 0.43311(8) 0.0210(6) Uani 1 1 d . . . . .
C31 C 0.3782(3) 0.42985(16) 0.29182(10) 0.0178(6) Uani 1 1 d . . . . .
C5 C 0.4513(3) 0.23561(16) 0.36643(10) 0.0199(6) Uani 1 1 d . . . . .
H5 H 0.4106 0.2056 0.3898 0.024 Uiso 1 1 calc R U . . .
C36 C 0.4496(3) 0.49569(16) 0.30267(10) 0.0181(6) Uani 1 1 d . . . . .
C4 C 0.5459(3) 0.18410(16) 0.34308(10) 0.0202(6) Uani 1 1 d . . . . .
H4A H 0.6169 0.1708 0.3639 0.024 Uiso 1 1 calc R U . . .
H4B H 0.5002 0.1377 0.3348 0.024 Uiso 1 1 calc R U . . .
C32 C 0.2518(3) 0.43549(18) 0.27607(11) 0.0233(7) Uani 1 1 d . . . . .
H32 H 0.2028 0.3919 0.2703 0.028 Uiso 1 1 calc R U . . .
C19 C 0.5275(3) 0.29483(16) 0.43535(10) 0.0191(6) Uani 1 1 d . . . . .
C12 C 0.8514(3) 0.31938(16) 0.25544(10) 0.0170(6) Uani 1 1 d . . . . .
C1 C 0.3925(3) 0.29125(16) 0.29174(10) 0.0195(6) Uani 1 1 d . . . . .
H1 H 0.3179 0.2972 0.2706 0.023 Uiso 1 1 calc R U . . .
C11 C 0.9712(3) 0.30875(17) 0.23616(10) 0.0202(6) Uani 1 1 d . . . . .
H11 H 0.9968 0.3423 0.2141 0.024 Uiso 1 1 calc R U . . .
C20 C 0.4162(3) 0.29329(18) 0.45927(11) 0.0255(7) Uani 1 1 d . . . . .
H20 H 0.3352 0.2945 0.4441 0.031 Uiso 1 1 calc R U . . .
C10 C 1.0534(3) 0.25109(17) 0.24818(11) 0.0222(7) Uani 1 1 d . . . . .
H10 H 1.1328 0.2452 0.2340 0.027 Uiso 1 1 calc R U . . .
C7 C 0.8205(3) 0.26966(16) 0.28929(10) 0.0180(6) Uani 1 1 d . . . . .
C24 C 0.6505(3) 0.29259(17) 0.45738(10) 0.0211(6) Uani 1 1 d . . . . .
C3 C 0.6041(3) 0.21761(16) 0.30210(10) 0.0194(6) Uani 1 1 d . . . . .
H3 H 0.6516 0.1768 0.2874 0.023 Uiso 1 1 calc R U . . .
C38 C 0.7264(3) 0.60899(18) 0.28861(12) 0.0274(7) Uani 1 1 d . . . . .
H38A H 0.7780 0.5760 0.2707 0.041 Uiso 1 1 calc R U . . .
H38B H 0.7785 0.6519 0.2978 0.041 Uiso 1 1 calc R U . . .
H38C H 0.6508 0.6261 0.2715 0.041 Uiso 1 1 calc R U . . .
C14 C 0.8891(3) 0.49167(17) 0.18754(11) 0.0251(7) Uani 1 1 d . . . . .
H14A H 0.8939 0.5265 0.2121 0.038 Uiso 1 1 calc R U . . .
H14B H 0.8743 0.5192 0.1603 0.038 Uiso 1 1 calc R U . . .
H14C H 0.9703 0.4641 0.1862 0.038 Uiso 1 1 calc R U . . .
C43 C 0.4293(3) 0.48300(19) 0.44998(11) 0.0270(7) Uani 1 1 d . . . . .
H43A H 0.4769 0.5306 0.4505 0.032 Uiso 1 1 calc R U . . .
H43B H 0.4834 0.4444 0.4645 0.032 Uiso 1 1 calc R U . . .
C37 C 0.5858(4) 0.62341(19) 0.37416(12) 0.0332(8) Uani 1 1 d . . . . .
H37A H 0.5582 0.6674 0.3575 0.050 Uiso 1 1 calc R U . . .
H37B H 0.6435 0.6385 0.3984 0.050 Uiso 1 1 calc R U . . .
H37C H 0.5101 0.5984 0.3856 0.050 Uiso 1 1 calc R U . . .
C2 C 0.4931(3) 0.24090(17) 0.27098(11) 0.0211(7) Uani 1 1 d . . . . .
H2A H 0.4493 0.1957 0.2597 0.025 Uiso 1 1 calc R U . . .
H2B H 0.5293 0.2672 0.2458 0.025 Uiso 1 1 calc R U . . .
C9 C 1.0202(3) 0.20206(18) 0.28079(11) 0.0231(7) Uani 1 1 d . . . . .
H9 H 1.0755 0.1620 0.2888 0.028 Uiso 1 1 calc R U . . .
C8 C 0.9048(3) 0.21255(17) 0.30139(10) 0.0215(6) Uani 1 1 d . . . . .
H8 H 0.8825 0.1800 0.3243 0.026 Uiso 1 1 calc R U . . .
C26 C 1.0219(3) 0.2991(2) 0.40442(12) 0.0297(8) Uani 1 1 d . . . . .
H26A H 0.9914 0.2732 0.3780 0.045 Uiso 1 1 calc R U . . .
H26B H 1.1114 0.2850 0.4112 0.045 Uiso 1 1 calc R U . . .
H26C H 1.0170 0.3528 0.3997 0.045 Uiso 1 1 calc R U . . .
C6 C 0.3436(3) 0.25823(16) 0.33382(11) 0.0208(6) Uani 1 1 d . . . . .
H6A H 0.2905 0.2140 0.3266 0.025 Uiso 1 1 calc R U . . .
H6B H 0.2874 0.2950 0.3478 0.025 Uiso 1 1 calc R U . . .
C33 C 0.1967(3) 0.5051(2) 0.26871(12) 0.0299(8) Uani 1 1 d . . . . .
H33 H 0.1105 0.5087 0.2576 0.036 Uiso 1 1 calc R U . . .
C15 C 0.7340(3) 0.36559(17) 0.14377(11) 0.0258(7) Uani 1 1 d . . . . .
C42 C 0.8957(3) 0.4656(2) 0.34182(12) 0.0321(8) Uani 1 1 d . . . . .
H42A H 0.8473 0.4189 0.3414 0.048 Uiso 1 1 calc R U . . .
H42B H 0.9810 0.4575 0.3555 0.048 Uiso 1 1 calc R U . . .
H42C H 0.9053 0.4832 0.3119 0.048 Uiso 1 1 calc R U . . .
C46 C 0.2571(3) 0.4743(2) 0.39675(12) 0.0285(8) Uani 1 1 d . . . . .
H46A H 0.2106 0.4267 0.3928 0.034 Uiso 1 1 calc R U . . .
H46B H 0.2433 0.5049 0.3702 0.034 Uiso 1 1 calc R U . . .
C27 C 0.9496(3) 0.1707(2) 0.46420(12) 0.0289(8) Uani 1 1 d . . . . .
C40 C 0.7904(4) 0.4926(2) 0.41262(12) 0.0339(8) Uani 1 1 d . . . . .
H40A H 0.7481 0.5311 0.4297 0.051 Uiso 1 1 calc R U . . .
H40B H 0.8699 0.4768 0.4280 0.051 Uiso 1 1 calc R U . . .
H40C H 0.7325 0.4500 0.4089 0.051 Uiso 1 1 calc R U . . .
C35 C 0.3919(3) 0.56430(18) 0.29428(11) 0.0238(7) Uani 1 1 d . . . . .
H35 H 0.4387 0.6087 0.3001 0.029 Uiso 1 1 calc R U . . .
C39 C 0.8228(3) 0.52381(18) 0.36790(11) 0.0260(7) Uani 1 1 d . . . . .
C16 C 0.6764(4) 0.4128(2) 0.10660(11) 0.0323(8) Uani 1 1 d . . . . .
H16A H 0.5924 0.4321 0.1150 0.048 Uiso 1 1 calc R U . . .
H16B H 0.6657 0.3823 0.0803 0.048 Uiso 1 1 calc R U . . .
H16C H 0.7343 0.4544 0.1007 0.048 Uiso 1 1 calc R U . . .
C23 C 0.6510(3) 0.2918(2) 0.50324(11) 0.0287(7) Uani 1 1 d . . . . .
H23 H 0.7312 0.2926 0.5190 0.034 Uiso 1 1 calc R U . . .
C34 C 0.2654(3) 0.56820(19) 0.27730(12) 0.0282(7) Uani 1 1 d . . . . .
H34 H 0.2272 0.6153 0.2717 0.034 Uiso 1 1 calc R U . . .
C13 C 0.6019(3) 0.48155(18) 0.19944(11) 0.0249(7) Uani 1 1 d . . . . .
H13A H 0.5266 0.4487 0.1982 0.037 Uiso 1 1 calc R U . . .
H13B H 0.5965 0.5168 0.1751 0.037 Uiso 1 1 calc R U . . .
H13C H 0.6040 0.5088 0.2271 0.037 Uiso 1 1 calc R U . . .
C22 C 0.5369(3) 0.2900(2) 0.52638(11) 0.0308(8) Uani 1 1 d . . . . .
H22 H 0.5406 0.2887 0.5574 0.037 Uiso 1 1 calc R U . . .
C21 C 0.4185(3) 0.29005(19) 0.50427(11) 0.0295(8) Uani 1 1 d . . . . .
H21 H 0.3406 0.2879 0.5197 0.035 Uiso 1 1 calc R U . . .
C25 C 0.9754(4) 0.3318(2) 0.49843(12) 0.0366(9) Uani 1 1 d . . . . .
H25A H 0.9396 0.3819 0.4953 0.055 Uiso 1 1 calc R U . . .
H25B H 1.0697 0.3344 0.4991 0.055 Uiso 1 1 calc R U . . .
H25C H 0.9464 0.3096 0.5256 0.055 Uiso 1 1 calc R U . . .
C51 C 0.7534(4) 0.2259(2) 0.64750(13) 0.0382(9) Uani 1 1 d . . . . .
H51A H 0.6615 0.2279 0.6551 0.046 Uiso 1 1 calc R U . . .
H51B H 0.8052 0.2215 0.6750 0.046 Uiso 1 1 calc R U . . .
C29 C 1.0930(4) 0.1592(2) 0.47638(15) 0.0433(10) Uani 1 1 d . . . . .
H29A H 1.1457 0.1757 0.4522 0.065 Uiso 1 1 calc R U . . .
H29B H 1.1091 0.1064 0.4821 0.065 Uiso 1 1 calc R U . . .
H29C H 1.1156 0.1881 0.5026 0.065 Uiso 1 1 calc R U . . .
C44 C 0.3010(4) 0.4907(2) 0.47209(13) 0.0409(10) Uani 1 1 d . . . . .
H44A H 0.2736 0.4427 0.4845 0.049 Uiso 1 1 calc R U . . .
H44B H 0.3063 0.5282 0.4957 0.049 Uiso 1 1 calc R U . . .
C18 C 0.8616(4) 0.3332(2) 0.12825(13) 0.0396(9) Uani 1 1 d . . . . .
H18A H 0.9239 0.3735 0.1245 0.059 Uiso 1 1 calc R U . . .
H18B H 0.8467 0.3076 0.1004 0.059 Uiso 1 1 calc R U . . .
H18C H 0.8958 0.2979 0.1500 0.059 Uiso 1 1 calc R U . . .
C45 C 0.2114(4) 0.5148(2) 0.43647(13) 0.0395(9) Uani 1 1 d . . . . .
H45A H 0.2158 0.5692 0.4323 0.047 Uiso 1 1 calc R U . . .
H45B H 0.1217 0.5008 0.4428 0.047 Uiso 1 1 calc R U . . .
C52 C 0.7878(4) 0.2964(2) 0.62544(14) 0.0421(10) Uani 1 1 d . . . . .
H52A H 0.7374 0.3011 0.5981 0.063 Uiso 1 1 calc R U . . .
H52B H 0.8799 0.2961 0.6192 0.063 Uiso 1 1 calc R U . . .
H52C H 0.7690 0.3384 0.6445 0.063 Uiso 1 1 calc R U . . .
C17 C 0.6403(4) 0.3009(2) 0.15239(13) 0.0434(10) Uani 1 1 d . . . . .
H17A H 0.6791 0.2674 0.1742 0.065 Uiso 1 1 calc R U . . .
H17B H 0.6230 0.2736 0.1252 0.065 Uiso 1 1 calc R U . . .
H17C H 0.5594 0.3208 0.1632 0.065 Uiso 1 1 calc R U . . .
C30 C 0.9151(4) 0.1238(2) 0.42379(14) 0.0404(9) Uani 1 1 d . . . . .
H30A H 0.8239 0.1308 0.4157 0.061 Uiso 1 1 calc R U . . .
H30B H 0.9312 0.0713 0.4303 0.061 Uiso 1 1 calc R U . . .
H30C H 0.9683 0.1393 0.3995 0.061 Uiso 1 1 calc R U . . .
C50 C 0.7754(4) 0.1573(2) 0.61985(13) 0.0359(9) Uani 1 1 d . . . . .
H50A H 0.7173 0.1595 0.5937 0.043 Uiso 1 1 calc R U . . .
H50B H 0.8651 0.1581 0.6098 0.043 Uiso 1 1 calc R U . . .
C49 C 0.7530(4) 0.0850(2) 0.64337(14) 0.0382(9) Uani 1 1 d . . . . .
H49A H 0.6616 0.0827 0.6517 0.046 Uiso 1 1 calc R U . . .
H49B H 0.8066 0.0844 0.6706 0.046 Uiso 1 1 calc R U . . .
C28 C 0.8695(5) 0.1454(2) 0.50251(15) 0.0499(11) Uani 1 1 d . . . . .
H28A H 0.8938 0.1744 0.5285 0.075 Uiso 1 1 calc R U . . .
H28B H 0.8854 0.0927 0.5082 0.075 Uiso 1 1 calc R U . . .
H28C H 0.7778 0.1530 0.4953 0.075 Uiso 1 1 calc R U . . .
C41 C 0.9121(4) 0.5914(2) 0.37515(15) 0.0450(11) Uani 1 1 d . . . . .
H41A H 0.9396 0.6101 0.3469 0.068 Uiso 1 1 calc R U . . .
H41B H 0.9879 0.5765 0.3929 0.068 Uiso 1 1 calc R U . . .
H41C H 0.8655 0.6305 0.3903 0.068 Uiso 1 1 calc R U . . .
C47 C 0.7631(4) -0.0557(2) 0.64111(18) 0.0548(13) Uani 1 1 d . . . . .
H47A H 0.7900 -0.0973 0.6229 0.082 Uiso 1 1 calc R U . . .
H47B H 0.6717 -0.0611 0.6476 0.082 Uiso 1 1 calc R U . . .
H47C H 0.8145 -0.0554 0.6684 0.082 Uiso 1 1 calc R U . . .
C48 C 0.7834(4) 0.0164(2) 0.61702(15) 0.0473(11) Uani 1 1 d . . . . .
H48A H 0.7284 0.0164 0.5901 0.057 Uiso 1 1 calc R U . . .
H48B H 0.8742 0.0191 0.6082 0.057 Uiso 1 1 calc R U . . .

loop_
_atom_site_aniso_label
_atom_site_aniso_U_11
_atom_site_aniso_U_22
_atom_site_aniso_U_33
_atom_site_aniso_U_23
_atom_site_aniso_U_13
_atom_site_aniso_U_12
Zn1 0.01529(18) 0.02724(19) 0.01804(19) -0.00270(15) 0.00265(14) -0.00300(14)
Fe1 0.0101(2) 0.01622(19) 0.0186(2) -0.00027(16) 0.00250(16) -0.00079(15)
Fe2 0.0162(2) 0.0188(2) 0.0179(2) -0.00155(17) 0.00200(17) -0.00166(16)
Si1 0.0186(4) 0.0184(4) 0.0184(4) 0.0002(3) 0.0020(3) -0.0002(3)
Si3 0.0188(4) 0.0198(4) 0.0214(5) -0.0012(3) 0.0014(3) -0.0039(3)
Si2 0.0144(4) 0.0328(5) 0.0191(4) -0.0015(4) 0.0010(3) -0.0015(3)
O1 0.0159(11) 0.0323(12) 0.0232(12) -0.0069(10) 0.0032(9) 0.0033(9)
N3 0.0125(12) 0.0218(12) 0.0177(13) -0.0007(10) 0.0016(10) -0.0046(10)
N5 0.0135(12) 0.0199(12) 0.0196(13) 0.0003(10) -0.0015(10) -0.0016(9)
N1 0.0139(12) 0.0205(12) 0.0168(13) -0.0023(10) 0.0029(10) -0.0018(9)
N2 0.0142(12) 0.0225(13) 0.0182(13) -0.0001(10) 0.0018(10) 0.0004(10)
N6 0.0108(12) 0.0197(12) 0.0208(13) -0.0010(10) 0.0003(10) -0.0012(9)
N4 0.0137(13) 0.0312(14) 0.0184(13) 0.0002(11) 0.0029(10) -0.0011(10)
C31 0.0151(15) 0.0227(14) 0.0158(15) 0.0007(12) 0.0023(12) -0.0001(11)
C5 0.0168(15) 0.0199(14) 0.0232(17) 0.0011(12) 0.0036(13) -0.0040(11)
C36 0.0117(14) 0.0249(15) 0.0177(15) -0.0004(12) 0.0025(12) -0.0012(11)
C4 0.0184(15) 0.0178(14) 0.0246(17) 0.0001(12) 0.0038(13) -0.0019(11)
C32 0.0163(16) 0.0310(17) 0.0224(17) -0.0016(13) -0.0030(13) -0.0017(13)
C19 0.0173(15) 0.0214(14) 0.0189(15) -0.0009(12) 0.0033(12) 0.0013(12)
C12 0.0157(15) 0.0189(13) 0.0165(15) -0.0046(11) -0.0010(12) -0.0027(11)
C1 0.0164(15) 0.0222(14) 0.0199(16) -0.0027(12) -0.0033(12) -0.0033(12)
C11 0.0174(15) 0.0226(15) 0.0207(16) -0.0008(12) 0.0013(12) -0.0037(12)
C20 0.0157(16) 0.0343(18) 0.0267(18) 0.0019(14) 0.0055(13) 0.0023(13)
C10 0.0133(15) 0.0261(15) 0.0272(18) -0.0042(13) 0.0008(13) -0.0020(12)
C7 0.0152(15) 0.0222(14) 0.0167(15) -0.0027(12) -0.0005(12) -0.0003(11)
C24 0.0179(15) 0.0242(15) 0.0213(16) -0.0007(12) 0.0035(12) 0.0001(12)
C3 0.0206(16) 0.0171(14) 0.0205(16) -0.0041(12) 0.0025(12) -0.0040(11)
C38 0.0240(18) 0.0267(16) 0.0316(19) 0.0060(14) -0.0006(15) -0.0077(13)
C14 0.0271(18) 0.0227(15) 0.0257(18) -0.0017(13) 0.0045(14) -0.0032(13)
C43 0.0269(18) 0.0355(18) 0.0187(17) -0.0050(14) 0.0030(14) -0.0014(14)
C37 0.038(2) 0.0246(17) 0.037(2) -0.0089(15) 0.0077(17) -0.0027(15)
C2 0.0206(16) 0.0206(14) 0.0222(17) -0.0037(12) 0.0020(13) -0.0073(12)
C9 0.0182(16) 0.0268(16) 0.0242(17) -0.0039(13) -0.0046(13) 0.0063(12)
C8 0.0226(16) 0.0250(15) 0.0170(15) 0.0019(12) 0.0016(12) 0.0044(12)
C26 0.0181(16) 0.041(2) 0.0297(19) 0.0033(16) 0.0020(14) -0.0040(14)
C6 0.0171(15) 0.0202(14) 0.0253(17) -0.0016(12) 0.0023(13) -0.0061(12)
C33 0.0151(16) 0.041(2) 0.033(2) 0.0052(16) -0.0026(14) 0.0036(14)
C15 0.0337(19) 0.0211(15) 0.0224(17) -0.0015(13) -0.0020(14) 0.0000(13)
C42 0.0198(17) 0.041(2) 0.035(2) 0.0016(16) -0.0013(15) 0.0038(15)
C46 0.0167(16) 0.0333(18) 0.036(2) -0.0053(15) 0.0026(14) 0.0020(13)
C27 0.0226(17) 0.0377(19) 0.0264(18) 0.0051(15) 0.0003(14) 0.0025(14)
C40 0.045(2) 0.0333(19) 0.0236(19) 0.0013(15) -0.0055(16) -0.0034(16)
C35 0.0181(16) 0.0256(16) 0.0282(18) 0.0009(13) 0.0058(13) -0.0001(12)
C39 0.0240(17) 0.0260(16) 0.0277(18) 0.0023(14) -0.0054(14) -0.0051(13)
C16 0.038(2) 0.0369(19) 0.0216(18) -0.0004(15) -0.0030(15) 0.0034(16)
C23 0.0197(17) 0.044(2) 0.0220(17) -0.0046(15) -0.0007(13) 0.0037(14)
C34 0.0220(17) 0.0318(18) 0.0309(19) 0.0053(15) 0.0013(14) 0.0104(14)
C13 0.0234(17) 0.0266(16) 0.0247(17) 0.0024(13) -0.0001(14) 0.0009(13)
C22 0.0249(18) 0.050(2) 0.0175(17) -0.0009(15) 0.0055(14) 0.0029(16)
C21 0.0256(18) 0.0389(19) 0.0248(18) 0.0019(15) 0.0116(14) 0.0029(15)
C25 0.029(2) 0.050(2) 0.030(2) -0.0097(17) -0.0065(16) -0.0010(17)
C51 0.027(2) 0.054(2) 0.034(2) -0.0012(18) 0.0070(16) 0.0020(17)
C29 0.030(2) 0.052(2) 0.048(3) 0.008(2) -0.0030(19) 0.0081(18)
C44 0.035(2) 0.059(3) 0.030(2) -0.0105(19) 0.0073(17) 0.0050(18)
C18 0.048(2) 0.042(2) 0.028(2) -0.0105(17) -0.0032(18) 0.0150(18)
C45 0.028(2) 0.055(2) 0.036(2) -0.0063(19) 0.0063(17) 0.0068(17)
C52 0.035(2) 0.048(2) 0.044(2) -0.0127(19) 0.0051(18) -0.0054(18)
C17 0.062(3) 0.038(2) 0.030(2) -0.0054(17) -0.0111(19) -0.0185(19)
C30 0.042(2) 0.0321(19) 0.046(2) -0.0016(17) -0.0090(19) 0.0043(17)
C50 0.029(2) 0.044(2) 0.035(2) 0.0009(17) 0.0044(16) -0.0101(16)
C49 0.0227(19) 0.049(2) 0.043(2) 0.0125(19) 0.0072(17) 0.0004(16)
C28 0.053(3) 0.047(2) 0.050(3) 0.019(2) 0.015(2) 0.003(2)
C41 0.034(2) 0.037(2) 0.062(3) 0.0080(19) -0.021(2) -0.0173(17)
C47 0.036(2) 0.047(2) 0.081(4) 0.021(2) 0.007(2) -0.0058(19)
C48 0.040(2) 0.048(2) 0.055(3) 0.004(2) 0.004(2) -0.0146(19)

loop_
_atom_type_symbol
_atom_type_description
_atom_type_scat_dispersion_real
_atom_type_scat_dispersion_imag
_atom_type_scat_source
C C 0.0000 0.0000 'International Tables Vol C Tables 4.2.6.8 and 6.1.1.4'
H H 0.0000 0.0000 'International Tables Vol C Tables 4.2.6.8 and 6.1.1.4'
Fe Fe 0.2886 0.5448 'International Tables Vol C Tables 4.2.6.8 and 6.1.1.4'
N N 0.0000 0.0010 'International Tables Vol C Tables 4.2.6.8 and 6.1.1.4'
O O 0.0020 0.0020 'International Tables Vol C Tables 4.2.6.8 and 6.1.1.4'
Si Si 0.0522 0.0431 'International Tables Vol C Tables 4.2.6.8 and 6.1.1.4'
Zn Zn 0.3242 0.9375 'International Tables Vol C Tables 4.2.6.8 and 6.1.1.4'

loop_
_geom_angle_atom_site_label_1
_geom_angle_atom_site_label_2
_geom_angle_atom_site_label_3
_geom_angle
_geom_angle_site_symmetry_1
_geom_angle_site_symmetry_3
_geom_angle_publ_flag
N4 Zn1 N1 165.46(11) . . ?
N4 Zn1 N3 90.84(10) . . ?
N1 Zn1 N3 101.25(10) . . ?
N4 Zn1 Fe2 107.27(8) . . ?
N1 Zn1 Fe2 87.17(7) . . ?
N3 Zn1 Fe2 43.00(7) . . ?
N2 Fe1 N5 141.08(11) . . ?
N2 Fe1 N1 86.45(10) . . ?
N5 Fe1 N1 93.61(10) . . ?
N2 Fe1 N6 130.01(10) . . ?
N5 Fe1 N6 76.22(10) . . ?
N1 Fe1 N6 132.14(10) . . ?
N2 Fe1 Fe2 168.67(8) . . ?
N5 Fe1 Fe2 49.46(7) . . ?
N1 Fe1 Fe2 88.69(7) . . ?
N6 Fe1 Fe2 49.13(7) . . ?
N3 Fe2 O1 107.37(10) . . ?
N3 Fe2 N5 95.67(10) . . ?
O1 Fe2 N5 128.38(9) . . ?
N3 Fe2 N6 147.20(10) . . ?
O1 Fe2 N6 102.40(10) . . ?
N5 Fe2 N6 75.82(10) . . ?
N3 Fe2 Fe1 100.44(7) . . ?
O1 Fe2 Fe1 152.18(7) . . ?
N5 Fe2 Fe1 47.44(7) . . ?
N6 Fe2 Fe1 50.51(7) . . ?
N3 Fe2 Zn1 44.12(7) . . ?
O1 Fe2 Zn1 134.63(7) . . ?
N5 Fe2 Zn1 93.72(7) . . ?
N6 Fe2 Zn1 104.04(7) . . ?
Fe1 Fe2 Zn1 67.630(17) . . ?
N2 Si1 C13 105.49(14) . . ?
N2 Si1 C14 113.80(14) . . ?
C13 Si1 C14 106.88(15) . . ?
N2 Si1 C15 115.08(14) . . ?
C13 Si1 C15 107.15(16) . . ?
C14 Si1 C15 107.91(15) . . ?
N6 Si3 C38 110.89(14) . . ?
N6 Si3 C37 110.84(15) . . ?
C38 Si3 C37 109.38(16) . . ?
N6 Si3 C39 110.09(13) . . ?
C38 Si3 C39 107.47(16) . . ?
C37 Si3 C39 108.08(17) . . ?
N4 Si2 C26 105.31(15) . . ?
N4 Si2 C25 113.95(15) . . ?
C26 Si2 C25 106.12(17) . . ?
N4 Si2 C27 113.56(14) . . ?
C26 Si2 C27 108.02(16) . . ?
C25 Si2 C27 109.37(17) . . ?
C43 O1 C46 110.2(2) . . ?
C43 O1 Fe2 127.59(19) . . ?
C46 O1 Fe2 120.92(19) . . ?
C19 N3 C5 114.7(2) . . ?
C19 N3 Fe2 115.74(18) . . ?
C5 N3 Fe2 117.64(19) . . ?
C19 N3 Zn1 102.85(18) . . ?
C5 N3 Zn1 109.07(18) . . ?
Fe2 N3 Zn1 92.88(10) . . ?
C31 N5 C1 120.6(2) . . ?
C31 N5 Fe1 108.58(18) . . ?
C1 N5 Fe1 121.69(19) . . ?
C31 N5 Fe2 91.57(18) . . ?
C1 N5 Fe2 122.15(19) . . ?
Fe1 N5 Fe2 83.10(9) . . ?
C7 N1 C3 113.2(2) . . ?
C7 N1 Zn1 116.65(19) . . ?
C3 N1 Zn1 107.95(18) . . ?
C7 N1 Fe1 102.41(18) . . ?
C3 N1 Fe1 113.63(18) . . ?
Zn1 N1 Fe1 102.62(11) . . ?
C12 N2 Si1 129.0(2) . . ?
C12 N2 Fe1 109.27(19) . . ?
Si1 N2 Fe1 121.52(14) . . ?
C36 N6 Si3 119.96(19) . . ?
C36 N6 Fe2 91.27(17) . . ?
Si3 N6 Fe2 127.45(14) . . ?
C36 N6 Fe1 102.49(18) . . ?
Si3 N6 Fe1 125.17(13) . . ?
Fe2 N6 Fe1 80.35(9) . . ?
C24 N4 Si2 128.5(2) . . ?
C24 N4 Zn1 108.0(2) . . ?
Si2 N4 Zn1 122.37(14) . . ?
C32 C31 N5 127.8(3) . . ?
C32 C31 C36 119.8(3) . . ?
N5 C31 C36 112.4(3) . . ?
N3 C5 C6 115.8(2) . . ?
N3 C5 C4 110.5(2) . . ?
C6 C5 C4 108.6(3) . . ?
N3 C5 H5 107.2 . . ?
C6 C5 H5 107.2 . . ?
C4 C5 H5 107.2 . . ?
C35 C36 C31 118.3(3) . . ?
C35 C36 N6 126.9(3) . . ?
C31 C36 N6 114.8(3) . . ?
C3 C4 C5 114.5(2) . . ?
C3 C4 H4A 108.6 . . ?
C5 C4 H4A 108.6 . . ?
C3 C4 H4B 108.6 . . ?
C5 C4 H4B 108.6 . . ?
H4A C4 H4B 107.6 . . ?
C31 C32 C33 120.1(3) . . ?
C31 C32 H32 120.0 . . ?
C33 C32 H32 120.0 . . ?
C20 C19 C24 119.8(3) . . ?
C20 C19 N3 121.7(3) . . ?
C24 C19 N3 118.5(3) . . ?
N2 C12 C11 124.2(3) . . ?
N2 C12 C7 119.4(3) . . ?
C11 C12 C7 116.4(3) . . ?
N5 C1 C6 110.3(2) . . ?
N5 C1 C2 109.1(2) . . ?
C6 C1 C2 111.6(3) . . ?
N5 C1 H1 108.6 . . ?
C6 C1 H1 108.6 . . ?
C2 C1 H1 108.6 . . ?
C10 C11 C12 122.4(3) . . ?
C10 C11 H11 118.8 . . ?
C12 C11 H11 118.8 . . ?
C21 C20 C19 122.6(3) . . ?
C21 C20 H20 118.7 . . ?
C19 C20 H20 118.7 . . ?
C9 C10 C11 120.3(3) . . ?
C9 C10 H10 119.8 . . ?
C11 C10 H10 119.8 . . ?
C8 C7 C12 120.6(3) . . ?
C8 C7 N1 120.4(3) . . ?
C12 C7 N1 119.0(3) . . ?
N4 C24 C23 123.5(3) . . ?
N4 C24 C19 119.7(3) . . ?
C23 C24 C19 116.8(3) . . ?
N1 C3 C2 113.4(2) . . ?
N1 C3 C4 114.0(2) . . ?
C2 C3 C4 108.1(3) . . ?
N1 C3 H3 107.0 . . ?
C2 C3 H3 107.0 . . ?
C4 C3 H3 107.0 . . ?
Si3 C38 H38A 109.5 . . ?
Si3 C38 H38B 109.5 . . ?
H38A C38 H38B 109.5 . . ?
Si3 C38 H38C 109.5 . . ?
H38A C38 H38C 109.5 . . ?
H38B C38 H38C 109.5 . . ?
Si1 C14 H14A 109.5 . . ?
Si1 C14 H14B 109.5 . . ?
H14A C14 H14B 109.5 . . ?
Si1 C14 H14C 109.5 . . ?
H14A C14 H14C 109.5 . . ?
H14B C14 H14C 109.5 . . ?
O1 C43 C44 104.2(3) . . ?
O1 C43 H43A 110.9 . . ?
C44 C43 H43A 110.9 . . ?
O1 C43 H43B 110.9 . . ?
C44 C43 H43B 110.9 . . ?
H43A C43 H43B 108.9 . . ?
Si3 C37 H37A 109.5 . . ?
Si3 C37 H37B 109.5 . . ?
H37A C37 H37B 109.5 . . ?
Si3 C37 H37C 109.5 . . ?
H37A C37 H37C 109.5 . . ?
H37B C37 H37C 109.5 . . ?
C3 C2 C1 114.3(3) . . ?
C3 C2 H2A 108.7 . . ?
C1 C2 H2A 108.7 . . ?
C3 C2 H2B 108.7 . . ?
C1 C2 H2B 108.7 . . ?
H2A C2 H2B 107.6 . . ?
C8 C9 C10 118.7(3) . . ?
C8 C9 H9 120.7 . . ?
C10 C9 H9 120.7 . . ?
C9 C8 C7 121.6(3) . . ?
C9 C8 H8 119.2 . . ?
C7 C8 H8 119.2 . . ?
Si2 C26 H26A 109.5 . . ?
Si2 C26 H26B 109.5 . . ?
H26A C26 H26B 109.5 . . ?
Si2 C26 H26C 109.5 . . ?
H26A C26 H26C 109.5 . . ?
H26B C26 H26C 109.5 . . ?
C1 C6 C5 113.7(3) . . ?
C1 C6 H6A 108.8 . . ?
C5 C6 H6A 108.8 . . ?
C1 C6 H6B 108.8 . . ?
C5 C6 H6B 108.8 . . ?
H6A C6 H6B 107.7 . . ?
C34 C33 C32 120.6(3) . . ?
C34 C33 H33 119.7 . . ?
C32 C33 H33 119.7 . . ?
C16 C15 C18 107.6(3) . . ?
C16 C15 C17 108.2(3) . . ?
C18 C15 C17 108.7(3) . . ?
C16 C15 Si1 109.6(2) . . ?
C18 C15 Si1 113.7(2) . . ?
C17 C15 Si1 109.0(2) . . ?
C39 C42 H42A 109.5 . . ?
C39 C42 H42B 109.5 . . ?
H42A C42 H42B 109.5 . . ?
C39 C42 H42C 109.5 . . ?
H42A C42 H42C 109.5 . . ?
H42B C42 H42C 109.5 . . ?
O1 C46 C45 104.9(3) . . ?
O1 C46 H46A 110.8 . . ?
C45 C46 H46A 110.8 . . ?
O1 C46 H46B 110.8 . . ?
C45 C46 H46B 110.8 . . ?
H46A C46 H46B 108.8 . . ?
C28 C27 C30 109.7(3) . . ?
C28 C27 C29 108.6(3) . . ?
C30 C27 C29 108.8(3) . . ?
C28 C27 Si2 111.1(3) . . ?
C30 C27 Si2 109.0(2) . . ?
C29 C27 Si2 109.6(3) . . ?
C39 C40 H40A 109.5 . . ?
C39 C40 H40B 109.5 . . ?
H40A C40 H40B 109.5 . . ?
C39 C40 H40C 109.5 . . ?
H40A C40 H40C 109.5 . . ?
H40B C40 H40C 109.5 . . ?
C36 C35 C34 120.4(3) . . ?
C36 C35 H35 119.8 . . ?
C34 C35 H35 119.8 . . ?
C40 C39 C42 110.0(3) . . ?
C40 C39 C41 107.9(3) . . ?
C42 C39 C41 108.2(3) . . ?
C40 C39 Si3 111.3(2) . . ?
C42 C39 Si3 112.0(2) . . ?
C41 C39 Si3 107.2(2) . . ?
C15 C16 H16A 109.5 . . ?
C15 C16 H16B 109.5 . . ?
H16A C16 H16B 109.5 . . ?
C15 C16 H16C 109.5 . . ?
H16A C16 H16C 109.5 . . ?
H16B C16 H16C 109.5 . . ?
C22 C23 C24 121.9(3) . . ?
C22 C23 H23 119.0 . . ?
C24 C23 H23 119.0 . . ?
C33 C34 C35 120.7(3) . . ?
C33 C34 H34 119.7 . . ?
C35 C34 H34 119.7 . . ?
Si1 C13 H13A 109.5 . . ?
Si1 C13 H13B 109.5 . . ?
H13A C13 H13B 109.5 . . ?
Si1 C13 H13C 109.5 . . ?
H13A C13 H13C 109.5 . . ?
H13B C13 H13C 109.5 . . ?
C21 C22 C23 120.3(3) . . ?
C21 C22 H22 119.9 . . ?
C23 C22 H22 119.9 . . ?
C20 C21 C22 118.5(3) . . ?
C20 C21 H21 120.7 . . ?
C22 C21 H21 120.7 . . ?
Si2 C25 H25A 109.5 . . ?
Si2 C25 H25B 109.5 . . ?
H25A C25 H25B 109.5 . . ?
Si2 C25 H25C 109.5 . . ?
H25A C25 H25C 109.5 . . ?
H25B C25 H25C 109.5 . . ?
C52 C51 C50 113.5(3) . . ?
C52 C51 H51A 108.9 . . ?
C50 C51 H51A 108.9 . . ?
C52 C51 H51B 108.9 . . ?
C50 C51 H51B 108.9 . . ?
H51A C51 H51B 107.7 . . ?
C27 C29 H29A 109.5 . . ?
C27 C29 H29B 109.5 . . ?
H29A C29 H29B 109.5 . . ?
C27 C29 H29C 109.5 . . ?
H29A C29 H29C 109.5 . . ?
H29B C29 H29C 109.5 . . ?
C45 C44 C43 103.8(3) . . ?
C45 C44 H44A 111.0 . . ?
C43 C44 H44A 111.0 . . ?
C45 C44 H44B 111.0 . . ?
C43 C44 H44B 111.0 . . ?
H44A C44 H44B 109.0 . . ?
C15 C18 H18A 109.5 . . ?
C15 C18 H18B 109.5 . . ?
H18A C18 H18B 109.5 . . ?
C15 C18 H18C 109.5 . . ?
H18A C18 H18C 109.5 . . ?
H18B C18 H18C 109.5 . . ?
C44 C45 C46 104.4(3) . . ?
C44 C45 H45A 110.9 . . ?
C46 C45 H45A 110.9 . . ?
C44 C45 H45B 110.9 . . ?
C46 C45 H45B 110.9 . . ?
H45A C45 H45B 108.9 . . ?
C51 C52 H52A 109.5 . . ?
C51 C52 H52B 109.5 . . ?
H52A C52 H52B 109.5 . . ?
C51 C52 H52C 109.5 . . ?
H52A C52 H52C 109.5 . . ?
H52B C52 H52C 109.5 . . ?
C15 C17 H17A 109.5 . . ?
C15 C17 H17B 109.5 . . ?
H17A C17 H17B 109.5 . . ?
C15 C17 H17C 109.5 . . ?
H17A C17 H17C 109.5 . . ?
H17B C17 H17C 109.5 . . ?
C27 C30 H30A 109.5 . . ?
C27 C30 H30B 109.5 . . ?
H30A C30 H30B 109.5 . . ?
C27 C30 H30C 109.5 . . ?
H30A C30 H30C 109.5 . . ?
H30B C30 H30C 109.5 . . ?
C49 C50 C51 114.0(3) . . ?
C49 C50 H50A 108.7 . . ?
C51 C50 H50A 108.7 . . ?
C49 C50 H50B 108.7 . . ?
C51 C50 H50B 108.7 . . ?
H50A C50 H50B 107.6 . . ?
C50 C49 C48 114.3(3) . . ?
C50 C49 H49A 108.7 . . ?
C48 C49 H49A 108.7 . . ?
C50 C49 H49B 108.7 . . ?
C48 C49 H49B 108.7 . . ?
H49A C49 H49B 107.6 . . ?
C27 C28 H28A 109.5 . . ?
C27 C28 H28B 109.5 . . ?
H28A C28 H28B 109.5 . . ?
C27 C28 H28C 109.5 . . ?
H28A C28 H28C 109.5 . . ?
H28B C28 H28C 109.5 . . ?
C39 C41 H41A 109.5 . . ?
C39 C41 H41B 109.5 . . ?
H41A C41 H41B 109.5 . . ?
C39 C41 H41C 109.5 . . ?
H41A C41 H41C 109.5 . . ?
H41B C41 H41C 109.5 . . ?
C48 C47 H47A 109.5 . . ?
C48 C47 H47B 109.5 . . ?
H47A C47 H47B 109.5 . . ?
C48 C47 H47C 109.5 . . ?
H47A C47 H47C 109.5 . . ?
H47B C47 H47C 109.5 . . ?
C47 C48 C49 113.9(4) . . ?
C47 C48 H48A 108.8 . . ?
C49 C48 H48A 108.8 . . ?
C47 C48 H48B 108.8 . . ?
C49 C48 H48B 108.8 . . ?
H48A C48 H48B 107.7 . . ?

loop_
_geom_bond_atom_site_label_1
_geom_bond_atom_site_label_2
_geom_bond_distance
_geom_bond_site_symmetry_2
_geom_bond_publ_flag
Zn1 N4 1.885(3) . ?
Zn1 N1 1.917(3) . ?
Zn1 N3 2.049(2) . ?
Zn1 Fe2 2.9399(6) . ?
Fe1 N2 1.950(3) . ?
Fe1 N5 2.030(3) . ?
Fe1 N1 2.132(2) . ?
Fe1 N6 2.141(2) . ?
Fe1 Fe2 2.7353(7) . ?
Fe2 N3 2.008(3) . ?
Fe2 O1 2.051(2) . ?
Fe2 N5 2.094(3) . ?
Fe2 N6 2.098(3) . ?
Si1 N2 1.727(3) . ?
Si1 C13 1.877(3) . ?
Si1 C14 1.884(3) . ?
Si1 C15 1.913(3) . ?
Si3 N6 1.747(3) . ?
Si3 C38 1.854(3) . ?
Si3 C37 1.885(3) . ?
Si3 C39 1.892(3) . ?
Si2 N4 1.728(3) . ?
Si2 C26 1.868(3) . ?
Si2 C25 1.880(4) . ?
Si2 C27 1.913(4) . ?
O1 C43 1.455(4) . ?
O1 C46 1.460(4) . ?
N3 C19 1.430(4) . ?
N3 C5 1.510(4) . ?
N5 C31 1.411(4) . ?
N5 C1 1.469(4) . ?
N1 C7 1.446(4) . ?
N1 C3 1.522(4) . ?
N2 C12 1.389(4) . ?
N6 C36 1.438(4) . ?
N4 C24 1.401(4) . ?
C31 C32 1.389(4) . ?
C31 C36 1.433(4) . ?
C5 C6 1.533(4) . ?
C5 C4 1.543(4) . ?
C5 H5 1.0000 . ?
C36 C35 1.394(4) . ?
C4 C3 1.534(4) . ?
C4 H4A 0.9900 . ?
C4 H4B 0.9900 . ?
C32 C33 1.395(5) . ?
C32 H32 0.9500 . ?
C19 C20 1.387(4) . ?
C19 C24 1.428(4) . ?
C12 C11 1.407(4) . ?
C12 C7 1.415(4) . ?
C1 C6 1.522(4) . ?
C1 C2 1.535(4) . ?
C1 H1 1.0000 . ?
C11 C10 1.387(4) . ?
C11 H11 0.9500 . ?
C20 C21 1.381(5) . ?
C20 H20 0.9500 . ?
C10 C9 1.385(5) . ?
C10 H10 0.9500 . ?
C7 C8 1.394(4) . ?
C24 C23 1.406(5) . ?
C3 C2 1.533(4) . ?
C3 H3 1.0000 . ?
C38 H38A 0.9800 . ?
C38 H38B 0.9800 . ?
C38 H38C 0.9800 . ?
C14 H14A 0.9800 . ?
C14 H14B 0.9800 . ?
C14 H14C 0.9800 . ?
C43 C44 1.519(5) . ?
C43 H43A 0.9900 . ?
C43 H43B 0.9900 . ?
C37 H37A 0.9800 . ?
C37 H37B 0.9800 . ?
C37 H37C 0.9800 . ?
C2 H2A 0.9900 . ?
C2 H2B 0.9900 . ?
C9 C8 1.384(4) . ?
C9 H9 0.9500 . ?
C8 H8 0.9500 . ?
C26 H26A 0.9800 . ?
C26 H26B 0.9800 . ?
C26 H26C 0.9800 . ?
C6 H6A 0.9900 . ?
C6 H6B 0.9900 . ?
C33 C34 1.363(5) . ?
C33 H33 0.9500 . ?
C15 C16 1.530(5) . ?
C15 C18 1.536(5) . ?
C15 C17 1.545(5) . ?
C42 C39 1.532(5) . ?
C42 H42A 0.9800 . ?
C42 H42B 0.9800 . ?
C42 H42C 0.9800 . ?
C46 C45 1.507(5) . ?
C46 H46A 0.9900 . ?
C46 H46B 0.9900 . ?
C27 C28 1.529(5) . ?
C27 C30 1.533(5) . ?
C27 C29 1.539(5) . ?
C40 C39 1.529(5) . ?
C40 H40A 0.9800 . ?
C40 H40B 0.9800 . ?
C40 H40C 0.9800 . ?
C35 C34 1.400(5) . ?
C35 H35 0.9500 . ?
C39 C41 1.542(5) . ?
C16 H16A 0.9800 . ?
C16 H16B 0.9800 . ?
C16 H16C 0.9800 . ?
C23 C22 1.400(5) . ?
C23 H23 0.9500 . ?
C34 H34 0.9500 . ?
C13 H13A 0.9800 . ?
C13 H13B 0.9800 . ?
C13 H13C 0.9800 . ?
C22 C21 1.387(5) . ?
C22 H22 0.9500 . ?
C21 H21 0.9500 . ?
C25 H25A 0.9800 . ?
C25 H25B 0.9800 . ?
C25 H25C 0.9800 . ?
C51 C52 1.487(6) . ?
C51 C50 1.520(5) . ?
C51 H51A 0.9900 . ?
C51 H51B 0.9900 . ?
C29 H29A 0.9800 . ?
C29 H29B 0.9800 . ?
C29 H29C 0.9800 . ?
C44 C45 1.478(6) . ?
C44 H44A 0.9900 . ?
C44 H44B 0.9900 . ?
C18 H18A 0.9800 . ?
C18 H18B 0.9800 . ?
C18 H18C 0.9800 . ?
C45 H45A 0.9900 . ?
C45 H45B 0.9900 . ?
C52 H52A 0.9800 . ?
C52 H52B 0.9800 . ?
C52 H52C 0.9800 . ?
C17 H17A 0.9800 . ?
C17 H17B 0.9800 . ?
C17 H17C 0.9800 . ?
C30 H30A 0.9800 . ?
C30 H30B 0.9800 . ?
C30 H30C 0.9800 . ?
C50 C49 1.511(5) . ?
C50 H50A 0.9900 . ?
C50 H50B 0.9900 . ?
C49 C48 1.514(6) . ?
C49 H49A 0.9900 . ?
C49 H49B 0.9900 . ?
C28 H28A 0.9800 . ?
C28 H28B 0.9800 . ?
C28 H28C 0.9800 . ?
C41 H41A 0.9800 . ?
C41 H41B 0.9800 . ?
C41 H41C 0.9800 . ?
C47 C48 1.512(6) . ?
C47 H47A 0.9800 . ?
C47 H47B 0.9800 . ?
C47 H47C 0.9800 . ?
C48 H48A 0.9900 . ?
C48 H48B 0.9900 . ?

loop_
_geom_torsion_atom_site_label_1
_geom_torsion_atom_site_label_2
_geom_torsion_atom_site_label_3
_geom_torsion_atom_site_label_4
_geom_torsion
_geom_torsion_site_symmetry_1
_geom_torsion_site_symmetry_2
_geom_torsion_site_symmetry_3
_geom_torsion_site_symmetry_4
_geom_torsion_publ_flag
C13 Si1 N2 C12 172.9(3) . . . . ?
C14 Si1 N2 C12 -70.2(3) . . . . ?
C15 Si1 N2 C12 55.0(3) . . . . ?
C13 Si1 N2 Fe1 -0.6(2) . . . . ?
C14 Si1 N2 Fe1 116.29(17) . . . . ?
C15 Si1 N2 Fe1 -118.44(17) . . . . ?
C38 Si3 N6 C36 -67.6(3) . . . . ?
C37 Si3 N6 C36 54.1(3) . . . . ?
C39 Si3 N6 C36 173.6(2) . . . . ?
C38 Si3 N6 Fe2 174.10(17) . . . . ?
C37 Si3 N6 Fe2 -64.2(2) . . . . ?
C39 Si3 N6 Fe2 55.3(2) . . . . ?
C38 Si3 N6 Fe1 67.7(2) . . . . ?
C37 Si3 N6 Fe1 -170.56(17) . . . . ?
C39 Si3 N6 Fe1 -51.0(2) . . . . ?
C26 Si2 N4 C24 -169.1(3) . . . . ?
C25 Si2 N4 C24 -53.2(3) . . . . ?
C27 Si2 N4 C24 72.9(3) . . . . ?
C26 Si2 N4 Zn1 24.3(2) . . . . ?
C25 Si2 N4 Zn1 140.23(19) . . . . ?
C27 Si2 N4 Zn1 -93.6(2) . . . . ?
N1 Zn1 N4 C24 -145.1(4) . . . . ?
N3 Zn1 N4 C24 1.4(2) . . . . ?
Fe2 Zn1 N4 C24 41.8(2) . . . . ?
N1 Zn1 N4 Si2 23.9(5) . . . . ?
N3 Zn1 N4 Si2 170.32(17) . . . . ?
Fe2 Zn1 N4 Si2 -149.27(14) . . . . ?
C1 N5 C31 C32 0.6(5) . . . . ?
Fe1 N5 C31 C32 148.0(3) . . . . ?
Fe2 N5 C31 C32 -128.8(3) . . . . ?
C1 N5 C31 C36 179.1(3) . . . . ?
Fe1 N5 C31 C36 -33.5(3) . . . . ?
Fe2 N5 C31 C36 49.7(2) . . . . ?
C19 N3 C5 C6 126.4(3) . . . . ?
Fe2 N3 C5 C6 -15.0(3) . . . . ?
Zn1 N3 C5 C6 -118.9(2) . . . . ?
C19 N3 C5 C4 -109.6(3) . . . . ?
Fe2 N3 C5 C4 109.1(2) . . . . ?
Zn1 N3 C5 C4 5.1(3) . . . . ?
C32 C31 C36 C35 -4.1(4) . . . . ?
N5 C31 C36 C35 177.3(3) . . . . ?
C32 C31 C36 N6 174.6(3) . . . . ?
N5 C31 C36 N6 -3.9(4) . . . . ?
Si3 N6 C36 C35 -1.2(4) . . . . ?
Fe2 N6 C36 C35 134.4(3) . . . . ?
Fe1 N6 C36 C35 -145.2(3) . . . . ?
Si3 N6 C36 C31 -179.9(2) . . . . ?
Fe2 N6 C36 C31 -44.3(3) . . . . ?
Fe1 N6 C36 C31 36.1(3) . . . . ?
N3 C5 C4 C3 -71.5(3) . . . . ?
C6 C5 C4 C3 56.6(3) . . . . ?
N5 C31 C32 C33 -178.4(3) . . . . ?
C36 C31 C32 C33 3.3(5) . . . . ?
C5 N3 C19 C20 -58.7(4) . . . . ?
Fe2 N3 C19 C20 83.4(3) . . . . ?
Zn1 N3 C19 C20 -177.0(3) . . . . ?
C5 N3 C19 C24 121.3(3) . . . . ?
Fe2 N3 C19 C24 -96.6(3) . . . . ?
Zn1 N3 C19 C24 3.0(3) . . . . ?
Si1 N2 C12 C11 21.6(4) . . . . ?
Fe1 N2 C12 C11 -164.3(2) . . . . ?
Si1 N2 C12 C7 -159.1(2) . . . . ?
Fe1 N2 C12 C7 15.0(3) . . . . ?
C31 N5 C1 C6 -98.2(3) . . . . ?
Fe1 N5 C1 C6 118.7(2) . . . . ?
Fe2 N5 C1 C6 16.0(3) . . . . ?
C31 N5 C1 C2 138.9(3) . . . . ?
Fe1 N5 C1 C2 -4.2(3) . . . . ?
Fe2 N5 C1 C2 -107.0(2) . . . . ?
N2 C12 C11 C10 -178.2(3) . . . . ?
C7 C12 C11 C10 2.5(4) . . . . ?
C24 C19 C20 C21 0.4(5) . . . . ?
N3 C19 C20 C21 -179.6(3) . . . . ?
C12 C11 C10 C9 -1.2(5) . . . . ?
N2 C12 C7 C8 179.0(3) . . . . ?
C11 C12 C7 C8 -1.6(4) . . . . ?
N2 C12 C7 N1 -1.6(4) . . . . ?
C11 C12 C7 N1 177.7(3) . . . . ?
C3 N1 C7 C8 -69.0(4) . . . . ?
Zn1 N1 C7 C8 57.1(3) . . . . ?
Fe1 N1 C7 C8 168.2(2) . . . . ?
C3 N1 C7 C12 111.6(3) . . . . ?
Zn1 N1 C7 C12 -122.2(2) . . . . ?
Fe1 N1 C7 C12 -11.1(3) . . . . ?
Si2 N4 C24 C23 12.1(5) . . . . ?
Zn1 N4 C24 C23 -179.8(3) . . . . ?
Si2 N4 C24 C19 -168.0(2) . . . . ?
Zn1 N4 C24 C19 0.1(3) . . . . ?
C20 C19 C24 N4 177.6(3) . . . . ?
N3 C19 C24 N4 -2.4(4) . . . . ?
C20 C19 C24 C23 -2.5(4) . . . . ?
N3 C19 C24 C23 177.5(3) . . . . ?
C7 N1 C3 C2 -105.5(3) . . . . ?
Zn1 N1 C3 C2 123.9(2) . . . . ?
Fe1 N1 C3 C2 10.8(3) . . . . ?
C7 N1 C3 C4 130.3(3) . . . . ?
Zn1 N1 C3 C4 -0.4(3) . . . . ?
Fe1 N1 C3 C4 -113.5(2) . . . . ?
C5 C4 C3 N1 71.0(3) . . . . ?
C5 C4 C3 C2 -56.1(3) . . . . ?
C46 O1 C43 C44 14.4(4) . . . . ?
Fe2 O1 C43 C44 -152.4(2) . . . . ?
N1 C3 C2 C1 -74.6(3) . . . . ?
C4 C3 C2 C1 52.8(3) . . . . ?
N5 C1 C2 C3 70.3(3) . . . . ?
C6 C1 C2 C3 -51.9(3) . . . . ?
C11 C10 C9 C8 -1.0(5) . . . . ?
C10 C9 C8 C7 1.8(5) . . . . ?
C12 C7 C8 C9 -0.5(5) . . . . ?
N1 C7 C8 C9 -179.8(3) . . . . ?
N5 C1 C6 C5 -69.7(3) . . . . ?
C2 C1 C6 C5 51.8(3) . . . . ?
N3 C5 C6 C1 71.8(3) . . . . ?
C4 C5 C6 C1 -53.2(3) . . . . ?
C31 C32 C33 C34 -0.7(5) . . . . ?
C43 O1 C46 C45 7.4(4) . . . . ?
Fe2 O1 C46 C45 175.3(2) . . . . ?
C31 C36 C35 C34 2.5(5) . . . . ?
N6 C36 C35 C34 -176.1(3) . . . . ?
N6 Si3 C39 C40 -69.0(3) . . . . ?
C38 Si3 C39 C40 170.2(2) . . . . ?
C37 Si3 C39 C40 52.2(3) . . . . ?
N6 Si3 C39 C42 54.7(3) . . . . ?
C38 Si3 C39 C42 -66.2(3) . . . . ?
C37 Si3 C39 C42 175.9(2) . . . . ?
N6 Si3 C39 C41 173.2(3) . . . . ?
C38 Si3 C39 C41 52.3(3) . . . . ?
C37 Si3 C39 C41 -65.6(3) . . . . ?
N4 C24 C23 C22 -177.3(3) . . . . ?
C19 C24 C23 C22 2.8(5) . . . . ?
C32 C33 C34 C35 -1.0(5) . . . . ?
C36 C35 C34 C33 0.0(5) . . . . ?
C24 C23 C22 C21 -1.0(6) . . . . ?
C19 C20 C21 C22 1.5(5) . . . . ?
C23 C22 C21 C20 -1.2(5) . . . . ?
O1 C43 C44 C45 -30.9(4) . . . . ?
C43 C44 C45 C46 35.6(4) . . . . ?
O1 C46 C45 C44 -26.9(4) . . . . ?
C52 C51 C50 C49 174.5(3) . . . . ?
C51 C50 C49 C48 -176.1(3) . . . . ?
C50 C49 C48 C47 178.9(4) . . . . ?
